data_4332628
loop_
_publ_author_name
'Wong, Gene W.'
'Harkreader, Jennifer L.'
'Mebi, Charles A.'
'Frost, Brian J.'

_publ_section_title
;
 Synthesis and Coordination Chemistry of a Novel Bidentate
 Phosphine:&#x00A0; 6-(Diphenylphosphino)-1,3,5-triaza-7-phosphaadamantane
 (PTA-PPh2)
;
_journal_issue 17
_journal_name_full 'Inorganic Chemistry'
_journal_page_first 6748
_journal_page_last 6755
_journal_paper_doi 10.1021/ic060576a
_journal_volume 45
_journal_year 2006
_chemical_formula_sum 'C22 H21 Mo N3 O4 P2'
_chemical_formula_weight 549.30
_chemical_name_systematic
; 
 ? 
;
_space_group_IT_number 14
_symmetry_cell_setting monoclinic
_symmetry_space_group_name_Hall '-P 2yn'
_symmetry_space_group_name_H-M 'P 1 21/n 1'
_atom_sites_solution_hydrogens geom
_atom_sites_solution_primary direct
_atom_sites_solution_secondary difmap
_audit_creation_method SHELXL-97
_cell_angle_alpha 90.00
_cell_angle_beta 101.2000(10)
_cell_angle_gamma 90.00
_cell_formula_units_Z 4
_cell_length_a 14.0052(7)
_cell_length_b 11.7148(6)
_cell_length_c 14.0604(7)
_cell_measurement_temperature 100(2)
_cell_volume 2262.9(2)
_computing_structure_refinement 'SHELXL-97 (Sheldrick, 1997)'
_computing_structure_solution 'SHELXS-97 (Sheldrick, 1990)'
_diffrn_ambient_temperature 100(2)
_diffrn_measured_fraction_theta_full 0.995
_diffrn_measured_fraction_theta_max 0.995
_diffrn_radiation_monochromator graphite
_diffrn_radiation_source 'fine-focus sealed tube'
_diffrn_radiation_type MoK\a
_diffrn_radiation_wavelength 0.71073
_diffrn_reflns_av_R_equivalents 0.0207
_diffrn_reflns_av_sigmaI/netI 0.0149
_diffrn_reflns_limit_h_max 20
_diffrn_reflns_limit_h_min -20
_diffrn_reflns_limit_k_max 17
_diffrn_reflns_limit_k_min -17
_diffrn_reflns_limit_l_max 21
_diffrn_reflns_limit_l_min -21
_diffrn_reflns_number 39784
_diffrn_reflns_theta_full 32.27
_diffrn_reflns_theta_max 32.27
_diffrn_reflns_theta_min 1.88
_exptl_absorpt_coefficient_mu 0.756
_exptl_absorpt_correction_T_max 0.9255
_exptl_absorpt_correction_T_min 0.6338
_exptl_crystal_density_diffrn 1.612
_exptl_crystal_density_method 'not measured'
_exptl_crystal_F_000 1112
_exptl_crystal_size_max 0.66
_exptl_crystal_size_mid 0.29
_exptl_crystal_size_min 0.10
_refine_diff_density_max 1.107
_refine_diff_density_min -0.306
_refine_diff_density_rms 0.088
_refine_ls_extinction_method none
_refine_ls_goodness_of_fit_ref 1.082
_refine_ls_hydrogen_treatment mixed
_refine_ls_matrix_type full
_refine_ls_number_parameters 373
_refine_ls_number_reflns 7997
_refine_ls_number_restraints 0
_refine_ls_restrained_S_all 1.082
_refine_ls_R_factor_all 0.0278
_refine_ls_R_factor_gt 0.0253
_refine_ls_shift/su_max 0.002
_refine_ls_shift/su_mean 0.000
_refine_ls_structure_factor_coef Fsqd
_refine_ls_weighting_details 'calc w=1/[\s^2^(Fo^2^)+(0.0483P)^2^+0.4983P] where P=(Fo^2^+2Fc^2^)/3'
_refine_ls_weighting_scheme calc
_refine_ls_wR_factor_gt 0.0723
_refine_ls_wR_factor_ref 0.0738
_reflns_number_gt 7326
_reflns_number_total 7997
_reflns_threshold_expression >2sigma(I)
_cod_data_source_file ic060576asup3.cif
_cod_data_source_block bjf099
_cod_original_sg_symbol_H-M P2(1)/n
_cod_database_code 4332628

loop_
_symmetry_equiv_pos_as_xyz
'x, y, z'
'-x+1/2, y+1/2, -z+1/2'
'-x, -y, -z'
'x-1/2, -y-1/2, z-1/2'

loop_
_atom_site_label
_atom_site_type_symbol
_atom_site_fract_x
_atom_site_fract_y
_atom_site_fract_z
_atom_site_U_iso_or_equiv
_atom_site_adp_type
_atom_site_occupancy
_atom_site_symmetry_multiplicity
_atom_site_calc_flag
Mo1 Mo 0.702467(6) 0.361234(8) 0.085744(6) 0.01625(4) Uani 1 1 d
P1 P 0.87985(2) 0.36686(2) 0.16073(2) 0.01706(6) Uani 1 1 d
P2 P 0.79835(2) 0.20997(2) 0.012884(19) 0.01568(6) Uani 1 1 d
N1 N 1.00671(7) 0.19783(9) 0.11644(7) 0.01983(17) Uani 1 1 d
N2 N 1.06016(8) 0.30983(9) 0.26814(7) 0.02243(18) Uani 1 1 d
N3 N 1.05892(7) 0.40089(10) 0.11029(8) 0.02274(19) Uani 1 1 d
O1 O 0.49115(8) 0.33071(11) -0.03531(9) 0.0369(2) Uani 1 1 d
O2 O 0.62696(9) 0.54666(10) 0.21328(8) 0.0373(2) Uani 1 1 d
O3 O 0.64819(9) 0.16843(10) 0.22651(9) 0.0387(2) Uani 1 1 d
O4 O 0.72469(8) 0.56926(9) -0.05380(8) 0.0355(2) Uani 1 1 d
C1 C 0.56946(9) 0.33963(11) 0.00729(9) 0.0237(2) Uani 1 1 d
C2 C 0.65481(9) 0.47776(11) 0.16692(9) 0.0238(2) Uani 1 1 d
C3 C 0.67130(9) 0.23647(11) 0.17719(9) 0.0245(2) Uani 1 1 d
C4 C 0.71977(9) 0.49253(11) -0.00524(9) 0.0228(2) Uani 1 1 d
C5 C 0.90392(8) 0.22364(9) 0.11615(8) 0.01690(17) Uani 1 1 d
H5 H 0.8843(12) 0.1764(14) 0.1590(12) 0.019(4) Uiso 1 1 d
C6 C 0.96332(10) 0.35089(11) 0.28023(9) 0.0227(2) Uani 1 1 d
H6B H 0.9732(14) 0.4233(16) 0.3155(13) 0.031(5) Uiso 1 1 d
H6A H 0.9298(15) 0.2996(19) 0.3165(15) 0.042(5) Uiso 1 1 d
C7 C 0.96158(9) 0.45229(10) 0.10051(9) 0.0222(2) Uani 1 1 d
H7B H 0.9318(12) 0.4629(15) 0.0313(12) 0.023(4) Uiso 1 1 d
H7A H 0.9648(14) 0.5307(17) 0.1301(14) 0.033(5) Uiso 1 1 d
C8 C 1.05726(9) 0.19827(11) 0.21972(9) 0.0230(2) Uani 1 1 d
H8B H 1.1219(13) 0.1720(15) 0.2234(13) 0.023(4) Uiso 1 1 d
H8A H 1.0251(15) 0.1430(15) 0.2527(15) 0.032(5) Uiso 1 1 d
C9 C 1.10689(9) 0.39141(11) 0.21242(9) 0.0241(2) Uani 1 1 d
H9B H 1.1090(13) 0.4639(15) 0.2444(13) 0.026(4) Uiso 1 1 d
H9A H 1.1726(14) 0.3628(14) 0.2172(14) 0.024(4) Uiso 1 1 d
C10 C 1.05359(9) 0.28697(11) 0.06583(9) 0.0229(2) Uani 1 1 d
H10B H 1.1198(12) 0.2573(15) 0.0687(12) 0.023(4) Uiso 1 1 d
H10A H 1.0170(13) 0.2906(14) -0.0003(13) 0.024(4) Uiso 1 1 d
C11 C 0.76076(8) 0.06155(9) 0.01825(8) 0.01805(18) Uani 1 1 d
C12 C 0.66259(9) 0.03436(10) -0.01564(9) 0.0215(2) Uani 1 1 d
H12 H 0.6233(15) 0.0888(17) -0.0391(14) 0.034(5) Uiso 1 1 d
C13 C 0.62994(10) -0.07663(11) -0.00744(10) 0.0266(2) Uani 1 1 d
H13 H 0.5658(17) -0.088(2) -0.0318(16) 0.047(6) Uiso 1 1 d
C14 C 0.69423(11) -0.16090(11) 0.03509(10) 0.0271(2) Uani 1 1 d
H14 H 0.6719(13) -0.2378(17) 0.0422(13) 0.032(5) Uiso 1 1 d
C15 C 0.79149(11) -0.13458(10) 0.06860(10) 0.0250(2) Uani 1 1 d
H15 H 0.8348(14) -0.1934(17) 0.0940(14) 0.035(5) Uiso 1 1 d
C16 C 0.82497(9) -0.02396(10) 0.05979(9) 0.0217(2) Uani 1 1 d
H16 H 0.8876(13) -0.0109(16) 0.0804(13) 0.027(4) Uiso 1 1 d
C17 C 0.84249(8) 0.21487(10) -0.10113(8) 0.01776(18) Uani 1 1 d
C18 C 0.90248(10) 0.12831(11) -0.12546(10) 0.0260(2) Uani 1 1 d
H18 H 0.9203(15) 0.0667(18) -0.0820(15) 0.036(5) Uiso 1 1 d
C19 C 0.93398(11) 0.13251(12) -0.21341(10) 0.0285(3) Uani 1 1 d
H19 H 0.9747(16) 0.0765(18) -0.2255(15) 0.041(5) Uiso 1 1 d
C20 C 0.90438(9) 0.22058(12) -0.27855(9) 0.0254(2) Uani 1 1 d
H20 H 0.9249(12) 0.2216(14) -0.3396(12) 0.019(4) Uiso 1 1 d
C21 C 0.84355(10) 0.30543(11) -0.25550(9) 0.0239(2) Uani 1 1 d
H21 H 0.8279(17) 0.3622(17) -0.2920(17) 0.042(6) Uiso 1 1 d
C22 C 0.81382(9) 0.30362(10) -0.16620(8) 0.02024(19) Uani 1 1 d
H22 H 0.7743(13) 0.3620(12) -0.1465(13) 0.017(4) Uiso 1 1 d

loop_
_atom_site_aniso_label
_atom_site_aniso_U_11
_atom_site_aniso_U_22
_atom_site_aniso_U_33
_atom_site_aniso_U_23
_atom_site_aniso_U_13
_atom_site_aniso_U_12
Mo1 0.01589(5) 0.01757(6) 0.01599(5) -0.00112(3) 0.00480(3) 0.00104(3)
P1 0.01763(13) 0.01816(13) 0.01568(12) 0.00027(8) 0.00398(10) -0.00117(9)
P2 0.01564(11) 0.01678(12) 0.01499(12) -0.00011(8) 0.00388(9) 0.00073(9)
N1 0.0156(4) 0.0220(4) 0.0217(4) 0.0010(3) 0.0034(3) 0.0006(3)
N2 0.0211(4) 0.0241(5) 0.0209(4) 0.0026(3) 0.0010(3) -0.0031(3)
N3 0.0191(4) 0.0257(5) 0.0233(5) 0.0046(4) 0.0039(3) -0.0035(4)
O1 0.0238(5) 0.0443(6) 0.0395(6) -0.0066(5) -0.0014(4) -0.0018(4)
O2 0.0452(6) 0.0383(6) 0.0294(5) -0.0095(4) 0.0101(4) 0.0130(5)
O3 0.0464(6) 0.0347(5) 0.0408(6) 0.0098(5) 0.0228(5) 0.0013(5)
O4 0.0402(6) 0.0286(5) 0.0402(6) 0.0111(4) 0.0140(5) 0.0067(4)
C1 0.0222(5) 0.0244(5) 0.0246(5) -0.0032(4) 0.0051(4) -0.0006(4)
C2 0.0247(5) 0.0272(6) 0.0198(5) -0.0016(4) 0.0052(4) 0.0032(4)
C3 0.0240(5) 0.0271(6) 0.0243(5) -0.0005(4) 0.0099(4) 0.0022(4)
C4 0.0221(5) 0.0222(5) 0.0250(5) -0.0005(4) 0.0065(4) 0.0036(4)
C5 0.0165(4) 0.0183(4) 0.0160(4) 0.0011(3) 0.0035(3) -0.0005(3)
C6 0.0242(5) 0.0270(5) 0.0164(5) -0.0002(4) 0.0028(4) -0.0025(4)
C7 0.0211(5) 0.0216(5) 0.0238(5) 0.0056(4) 0.0044(4) -0.0024(4)
C8 0.0197(5) 0.0226(5) 0.0249(5) 0.0048(4) 0.0002(4) -0.0005(4)
C9 0.0201(5) 0.0251(5) 0.0256(5) 0.0030(4) 0.0008(4) -0.0058(4)
C10 0.0184(5) 0.0289(6) 0.0226(5) 0.0014(4) 0.0066(4) -0.0014(4)
C11 0.0203(5) 0.0179(4) 0.0165(4) -0.0015(3) 0.0051(3) -0.0003(3)
C12 0.0200(5) 0.0229(5) 0.0213(5) -0.0028(4) 0.0032(4) -0.0016(4)
C13 0.0251(5) 0.0263(6) 0.0297(6) -0.0068(4) 0.0086(4) -0.0064(4)
C14 0.0351(7) 0.0195(5) 0.0301(6) -0.0043(4) 0.0147(5) -0.0047(5)
C15 0.0318(6) 0.0197(5) 0.0251(6) 0.0000(4) 0.0096(5) 0.0025(4)
C16 0.0219(5) 0.0209(5) 0.0228(5) 0.0000(4) 0.0052(4) 0.0018(4)
C17 0.0173(4) 0.0210(5) 0.0153(4) -0.0005(3) 0.0040(3) 0.0001(3)
C18 0.0288(6) 0.0303(6) 0.0208(5) 0.0028(4) 0.0093(4) 0.0092(5)
C19 0.0304(6) 0.0338(7) 0.0242(6) -0.0013(4) 0.0120(5) 0.0077(5)
C20 0.0271(6) 0.0317(6) 0.0192(5) -0.0024(4) 0.0093(4) -0.0055(4)
C21 0.0318(6) 0.0220(5) 0.0183(5) 0.0010(4) 0.0064(4) -0.0039(4)
C22 0.0241(5) 0.0193(5) 0.0176(5) -0.0005(4) 0.0046(4) -0.0012(4)

loop_
_atom_type_symbol
_atom_type_description
_atom_type_scat_dispersion_real
_atom_type_scat_dispersion_imag
_atom_type_scat_source
C C 0.0033 0.0016 'International Tables Vol C Tables 4.2.6.8 and 6.1.1.4'
H H 0.0000 0.0000 'International Tables Vol C Tables 4.2.6.8 and 6.1.1.4'
N N 0.0061 0.0033 'International Tables Vol C Tables 4.2.6.8 and 6.1.1.4'
O O 0.0106 0.0060 'International Tables Vol C Tables 4.2.6.8 and 6.1.1.4'
P P 0.1023 0.0942 'International Tables Vol C Tables 4.2.6.8 and 6.1.1.4'
Mo Mo -1.6832 0.6857 'International Tables Vol C Tables 4.2.6.8 and 6.1.1.4'

loop_
_geom_angle_atom_site_label_1
_geom_angle_atom_site_label_2
_geom_angle_atom_site_label_3
_geom_angle
C2 Mo1 C1 91.33(5)
C2 Mo1 C4 86.34(5)
C1 Mo1 C4 87.75(5)
C2 Mo1 C3 89.62(5)
C1 Mo1 C3 88.08(5)
C4 Mo1 C3 174.12(5)
C2 Mo1 P1 99.05(4)
C1 Mo1 P1 169.42(4)
C4 Mo1 P1 90.87(3)
C3 Mo1 P1 93.98(4)
C2 Mo1 P2 166.71(4)
C1 Mo1 P2 101.42(4)
C4 Mo1 P2 97.79(3)
C3 Mo1 P2 87.10(4)
P1 Mo1 P2 68.370(10)
C5 P1 C7 99.60(5)
C5 P1 C6 95.23(5)
C7 P1 C6 97.58(6)
C5 P1 Mo1 93.72(3)
C7 P1 Mo1 118.31(4)
C6 P1 Mo1 140.86(4)
C11 P2 C17 102.47(5)
C11 P2 C5 103.95(5)
C17 P2 C5 109.13(5)
C11 P2 Mo1 117.81(4)
C17 P2 Mo1 128.58(4)
C5 P2 Mo1 91.56(4)
C5 N1 C8 106.39(9)
C5 N1 C10 112.18(9)
C8 N1 C10 107.12(9)
C9 N2 C8 107.85(10)
C9 N2 C6 111.30(10)
C8 N2 C6 113.49(10)
C9 N3 C10 108.87(10)
C9 N3 C7 111.24(10)
C10 N3 C7 111.24(9)
O1 C1 Mo1 176.87(12)
O2 C2 Mo1 179.13(12)
O3 C3 Mo1 175.94(12)
O4 C4 Mo1 175.56(11)
N1 C5 P1 115.44(8)
N1 C5 P2 127.70(8)
P1 C5 P2 99.95(5)
N1 C5 H5 107.4(10)
P1 C5 H5 103.4(11)
P2 C5 H5 99.7(10)
N2 C6 P1 110.99(8)
N2 C6 H6B 107.3(11)
P1 C6 H6B 111.9(11)
N2 C6 H6A 114.1(13)
P1 C6 H6A 104.7(12)
H6B C6 H6A 107.8(17)
N3 C7 P1 112.40(8)
N3 C7 H7B 110.5(10)
P1 C7 H7B 109.8(10)
N3 C7 H7A 111.7(11)
P1 C7 H7A 106.7(11)
H7B C7 H7A 105.5(15)
N2 C8 N1 114.86(9)
N2 C8 H8B 108.8(11)
N1 C8 H8B 108.7(11)
N2 C8 H8A 110.5(12)
N1 C8 H8A 106.9(12)
H8B C8 H8A 106.7(16)
N3 C9 N2 113.89(10)
N3 C9 H9B 111.0(11)
N2 C9 H9B 107.6(11)
N3 C9 H9A 110.0(11)
N2 C9 H9A 104.7(10)
H9B C9 H9A 109.4(15)
N3 C10 N1 115.15(10)
N3 C10 H10B 109.5(10)
N1 C10 H10B 103.5(10)
N3 C10 H10A 110.0(10)
N1 C10 H10A 106.8(10)
H10B C10 H10A 111.9(14)
C16 C11 C12 119.27(11)
C16 C11 P2 122.28(9)
C12 C11 P2 118.35(9)
C13 C12 C11 120.06(11)
C13 C12 H12 121.7(13)
C11 C12 H12 118.1(13)
C14 C13 C12 120.24(12)
C14 C13 H13 125.0(15)
C12 C13 H13 114.8(15)
C15 C14 C13 119.96(12)
C15 C14 H14 119.3(11)
C13 C14 H14 120.8(11)
C14 C15 C16 120.16(12)
C14 C15 H15 119.0(12)
C16 C15 H15 120.8(12)
C15 C16 C11 120.30(11)
C15 C16 H16 117.6(12)
C11 C16 H16 122.1(12)
C22 C17 C18 119.37(10)
C22 C17 P2 119.77(8)
C18 C17 P2 120.83(9)
C19 C18 C17 119.99(12)
C19 C18 H18 120.7(12)
C17 C18 H18 119.3(12)
C20 C19 C18 120.45(12)
C20 C19 H19 122.2(13)
C18 C19 H19 117.4(13)
C21 C20 C19 119.75(11)
C21 C20 H20 120.3(10)
C19 C20 H20 119.9(10)
C20 C21 C22 120.16(11)
C20 C21 H21 121.5(16)
C22 C21 H21 118.1(16)
C17 C22 C21 120.24(11)
C17 C22 H22 117.0(10)
C21 C22 H22 122.7(10)

loop_
_geom_bond_atom_site_label_1
_geom_bond_atom_site_label_2
_geom_bond_distance
Mo1 C2 1.9767(12)
Mo1 C1 1.9881(13)
Mo1 C4 2.0449(13)
Mo1 C3 2.0490(13)
Mo1 P1 2.5040(3)
Mo1 P2 2.5548(3)
P1 C5 1.8449(11)
P1 C7 1.8454(12)
P1 C6 1.8605(13)
P2 C11 1.8225(11)
P2 C17 1.8277(11)
P2 C5 1.8671(11)
N1 C5 1.4703(14)
N1 C8 1.4868(16)
N1 C10 1.4864(16)
N2 C9 1.4679(16)
N2 C8 1.4705(16)
N2 C6 1.4796(17)
N3 C9 1.4666(16)
N3 C10 1.4694(17)
N3 C7 1.4720(16)
O1 C1 1.1477(16)
O2 C2 1.1521(15)
O3 C3 1.1436(17)
O4 C4 1.1389(16)
C5 H5 0.899(17)
C6 H6B 0.979(19)
C6 H6A 0.97(2)
C7 H7B 0.990(17)
C7 H7A 1.005(19)
C8 H8B 0.947(18)
C8 H8A 0.96(2)
C9 H9B 0.959(18)
C9 H9A 0.970(19)
C10 H10B 0.984(17)
C10 H10A 0.971(18)
C11 C16 1.3962(16)
C11 C12 1.4015(16)
C12 C13 1.3905(17)
C12 H12 0.86(2)
C13 C14 1.391(2)
C13 H13 0.91(2)
C14 C15 1.387(2)
C14 H14 0.965(19)
C15 C16 1.3917(17)
C15 H15 0.94(2)
C16 H16 0.883(18)
C17 C22 1.3916(15)
C17 C18 1.4009(16)
C18 C19 1.3922(18)
C18 H18 0.95(2)
C19 C20 1.3884(19)
C19 H19 0.91(2)
C20 C21 1.3879(19)
C20 H20 0.957(16)
C21 C22 1.3977(16)
C21 H21 0.84(2)
C22 H22 0.954(16)

loop_
_geom_torsion_atom_site_label_1
_geom_torsion_atom_site_label_2
_geom_torsion_atom_site_label_3
_geom_torsion_atom_site_label_4
_geom_torsion
C2 Mo1 P1 C5 158.75(5)
C1 Mo1 P1 C5 -32.4(2)
C4 Mo1 P1 C5 -114.82(5)
C3 Mo1 P1 C5 68.50(5)
P2 Mo1 P1 C5 -16.79(3)
C2 Mo1 P1 C7 -98.26(6)
C1 Mo1 P1 C7 70.6(2)
C4 Mo1 P1 C7 -11.83(6)
C3 Mo1 P1 C7 171.49(6)
P2 Mo1 P1 C7 86.20(5)
C2 Mo1 P1 C6 55.78(8)
C1 Mo1 P1 C6 -135.4(2)
C4 Mo1 P1 C6 142.21(7)
C3 Mo1 P1 C6 -34.47(7)
P2 Mo1 P1 C6 -119.76(7)
C2 Mo1 P2 C11 103.71(17)
C1 Mo1 P2 C11 -59.66(6)
C4 Mo1 P2 C11 -148.93(5)
C3 Mo1 P2 C11 27.79(5)
P1 Mo1 P2 C11 123.23(4)
C2 Mo1 P2 C17 -119.14(17)
C1 Mo1 P2 C17 77.49(6)
C4 Mo1 P2 C17 -11.78(6)
C3 Mo1 P2 C17 164.94(6)
P1 Mo1 P2 C17 -99.62(5)
C2 Mo1 P2 C5 -2.97(17)
C1 Mo1 P2 C5 -166.34(5)
C4 Mo1 P2 C5 104.39(5)
C3 Mo1 P2 C5 -78.89(5)
P1 Mo1 P2 C5 16.55(3)
C2 Mo1 C1 O1 -2(2)
C4 Mo1 C1 O1 -88(2)
C3 Mo1 C1 O1 87(2)
P1 Mo1 C1 O1 -171(2)
P2 Mo1 C1 O1 174(2)
C1 Mo1 C2 O2 -75(8)
C4 Mo1 C2 O2 12(8)
C3 Mo1 C2 O2 -164(8)
P1 Mo1 C2 O2 102(8)
P2 Mo1 C2 O2 121(8)
C2 Mo1 C3 O3 65.7(17)
C1 Mo1 C3 O3 -25.6(17)
C4 Mo1 C3 O3 19(2)
P1 Mo1 C3 O3 164.8(17)
P2 Mo1 C3 O3 -127.2(17)
C2 Mo1 C4 O4 -27.4(16)
C1 Mo1 C4 O4 64.1(16)
C3 Mo1 C4 O4 19.2(19)
P1 Mo1 C4 O4 -126.4(16)
P2 Mo1 C4 O4 165.3(16)
C8 N1 C5 P1 64.54(10)
C10 N1 C5 P1 -52.29(11)
C8 N1 C5 P2 -167.90(8)
C10 N1 C5 P2 75.27(12)
C7 P1 C5 N1 42.82(9)
C6 P1 C5 N1 -55.80(9)
Mo1 P1 C5 N1 162.35(7)
C7 P1 C5 P2 -97.63(6)
C6 P1 C5 P2 163.75(5)
Mo1 P1 C5 P2 21.90(4)
C11 P2 C5 N1 86.03(10)
C17 P2 C5 N1 -22.74(11)
Mo1 P2 C5 N1 -154.78(9)
C11 P2 C5 P1 -140.59(5)
C17 P2 C5 P1 110.64(5)
Mo1 P2 C5 P1 -21.40(4)
C9 N2 C6 P1 61.84(11)
C8 N2 C6 P1 -60.04(11)
C5 P1 C6 N2 49.86(9)
C7 P1 C6 N2 -50.57(9)
Mo1 P1 C6 N2 152.30(6)
C9 N3 C7 P1 -60.73(12)
C10 N3 C7 P1 60.83(11)
C5 P1 C7 N3 -46.21(10)
C6 P1 C7 N3 50.43(10)
Mo1 P1 C7 N3 -145.75(7)
C9 N2 C8 N1 -56.96(13)
C6 N2 C8 N1 66.82(13)
C5 N1 C8 N2 -65.49(12)
C10 N1 C8 N2 54.67(13)
C10 N3 C9 N2 -55.80(14)
C7 N3 C9 N2 67.13(14)
C8 N2 C9 N3 56.81(13)
C6 N2 C9 N3 -68.29(14)
C9 N3 C10 N1 54.41(13)
C7 N3 C10 N1 -68.52(13)
C5 N1 C10 N3 63.25(13)
C8 N1 C10 N3 -53.14(12)
C17 P2 C11 C16 88.19(10)
C5 P2 C11 C16 -25.43(11)
Mo1 P2 C11 C16 -124.80(9)
C17 P2 C11 C12 -95.54(9)
C5 P2 C11 C12 150.83(9)
Mo1 P2 C11 C12 51.47(10)
C16 C11 C12 C13 0.23(17)
P2 C11 C12 C13 -176.15(9)
C11 C12 C13 C14 0.54(19)
C12 C13 C14 C15 -0.7(2)
C13 C14 C15 C16 0.0(2)
C14 C15 C16 C11 0.75(19)
C12 C11 C16 C15 -0.87(17)
P2 C11 C16 C15 175.36(9)
C11 P2 C17 C22 133.55(9)
C5 P2 C17 C22 -116.69(9)
Mo1 P2 C17 C22 -8.42(11)
C11 P2 C17 C18 -44.37(11)
C5 P2 C17 C18 65.39(11)
Mo1 P2 C17 C18 173.66(9)
C22 C17 C18 C19 0.9(2)
P2 C17 C18 C19 178.87(11)
C17 C18 C19 C20 -1.6(2)
C18 C19 C20 C21 0.5(2)
C19 C20 C21 C22 1.34(19)
C18 C17 C22 C21 0.86(18)
P2 C17 C22 C21 -177.09(9)
C20 C21 C22 C17 -2.01(18)
